data_2103400
loop_
_publ_author_name
'Marsh, Richard E.'

_publ_section_title
;
 The space groups of point group <i>C</i>~3~: some corrections, some
 comments
;
_journal_issue 5
_journal_name_full 'Acta Crystallographica Section B'
_journal_page_first 893
_journal_page_last 899
_journal_paper_doi 10.1107/S0108768102011758
_journal_volume 58
_journal_year 2002
_chemical_formula_moiety 'C12 H24 N6 O6 Cl Bi3, 2Cl, 6(H2 O)'
_chemical_formula_sum 'C12 H36 Bi3 Cl3 N6 O12'
_symmetry_cell_setting trigonal
_symmetry_space_group_name_H-M 'R 3 2'
_cell_angle_alpha 90.0
_cell_angle_beta 90.0
_cell_angle_gamma 120.0
_cell_formula_units_Z 3
_cell_length_a 8.114
_cell_length_b 8.114
_cell_length_c 35.96
_cell_volume 2050.314
_cod_data_source_file bk0117.cif
_cod_data_source_block PERRAF
_cod_depositor_comments
;
 Adding the _cell_formula_units_Z and _chemical_formula_moiety data items
 after consulting the original publication.

 Antanas Vaitkus,
 2017-08-03
;
_cod_original_sg_symbol_H-M 'R 32'
_cod_original_formula_sum 'C12 H36 N6 O12 Cl3 Bi3'
_cod_database_code 2103400

loop_
_atom_site_label
_atom_site_fract_x
_atom_site_fract_y
_atom_site_fract_z
Bi -0.2693 0.0 0.0
Cl1 0.0 0.0 0.6661
Cl2 0.0 0.0 0.8020
O1 0.000 0.204 0.0346
N -0.348 0.000 0.0692
C1 -0.178 0.000 0.0870
C2 -0.001 0.180 0.0736
O3 0.0 0.0 0.5430
O5 0.698 0.698 0.5
